data_8100919
loop_
_publ_author_name
'Zhou, Mei'
'Yu, Wen Tao'
'Xu, Dong'
'Lu, Meng Kai'
'Yuan, Duo Rong'
'Wang, Xin Qiang'
'Gou, Shi Yi'
'Meng, Fan Qing'

_publ_section_title
;
Crystal structure of (DL)-trithioureatartrato-O^1^,O^2^,O^3^-cadmium, 
C~28~H~64~Cd~4~N~24~O~24~S~12~
;
_journal_issue 2
_journal_name_full 'Zeitschrift f\"ur Kristallographie - New Crystal Structures'
_journal_page_first 201
_journal_page_last 204
_journal_volume 216
_journal_year 2001
_chemical_formula_sum 'C28 H64 Cd4 N24 O24 S12'
_chemical_formula_weight 1955.35
_space_group_IT_number 9
_symmetry_cell_setting monoclinic
_symmetry_space_group_name_Hall 'C -2yc'
_symmetry_space_group_name_H-M 'C 1 c 1'
_cell_angle_alpha 90.00
_cell_angle_beta 94.111(9)
_cell_angle_gamma 90.00
_cell_formula_units_Z 4
_cell_length_a 17.732(2)
_cell_length_b 17.9054(16)
_cell_length_c 20.6992(19)
_cell_measurement_temperature 568(2)
_cell_volume 6555.0(11)
_diffrn_ambient_temperature 293(2)
_exptl_crystal_density_diffrn 1.981
_cod_depositor_comments
;
The following automatic conversions were performed:
'_symmetry_cell_setting' value 'Monoclinic' changed to 'monoclinic'
according to '/home/saulius/struct/CIF-dictionaries/cif_core.dic'
dictionary named 'cif_core.dic' version 2.4.1 from 2010-06-29.

Automatic conversion script
Id: cif_fix_enum 1527 2010-12-29 10:47:43Z saulius 
;
_cod_original_sg_symbol_H-M 'C c'
_cod_database_code 8100919

loop_
_symmetry_equiv_pos_as_xyz
'x, y, z'
'x, -y, z+1/2'
'x+1/2, y+1/2, z'
'x+1/2, -y+1/2, z+1/2'

loop_
_atom_site_label
_atom_site_type_symbol
_atom_site_fract_x
_atom_site_fract_y
_atom_site_fract_z
_atom_site_U_iso_or_equiv
_atom_site_adp_type
_atom_site_occupancy
_atom_site_symmetry_multiplicity
_atom_site_calc_flag
_atom_site_refinement_flags
_atom_site_disorder_assembly
_atom_site_disorder_group
_atom_site_Wyckoff_symbol
Cd1A Cd -0.10009(3) 0.44704(3) 0.10539(2) 0.02626(12) Uani 1 4 d . . . a
C1A C -0.0690(4) 0.4284(4) 0.2522(3) 0.0191(13) Uani 1 4 d . . . a
C2A C -0.1350(4) 0.4833(4) 0.2492(3) 0.0180(13) Uani 1 4 d . . . a
H2AA H -0.1625 0.4786 0.2884 0.022 Uiso 1 4 calc R . . a
C3A C -0.1056(4) 0.5632(3) 0.2433(3) 0.0180(13) Uani 1 4 d . . . a
H3AA H -0.0671 0.5722 0.2789 0.022 Uiso 1 4 calc R . . a
C4A C -0.1708(4) 0.6195(3) 0.2494(3) 0.0199(13) Uani 1 4 d . . . a
C5A C 0.0993(4) 0.4703(4) 0.1106(3) 0.0244(15) Uani 1 4 d . . . a
C6A C -0.1291(5) 0.2653(4) 0.1150(3) 0.0302(16) Uani 1 4 d . . . a
C7A C -0.1812(4) 0.5164(4) -0.0459(3) 0.0313(16) Uani 1 4 d . . . a
N1A N 0.0889(4) 0.4878(4) 0.1708(3) 0.0438(17) Uani 1 4 d . . . a
H1AA H 0.1257 0.5058 0.1954 0.053 Uiso 1 4 calc R . . a
H1AB H 0.0454 0.4812 0.1857 0.053 Uiso 1 4 calc R . . a
N2A N 0.1661(4) 0.4809(4) 0.0891(3) 0.0354(15) Uani 1 4 d . . . a
H2AB H 0.2022 0.4990 0.1144 0.042 Uiso 1 4 calc R . . a
H2AC H 0.1740 0.4698 0.0498 0.042 Uiso 1 4 calc R . . a
N3A N -0.1533(4) 0.2427(4) 0.1707(3) 0.0431(17) Uani 1 4 d . . . a
H3AB H -0.1281 0.2100 0.1936 0.052 Uiso 1 4 calc R . . a
H3AC H -0.1944 0.2609 0.1840 0.052 Uiso 1 4 calc R . . a
N4A N -0.0667(5) 0.2380(4) 0.0944(3) 0.0471(19) Uani 1 4 d . . . a
H4AA H -0.0412 0.2052 0.1171 0.056 Uiso 1 4 calc R . . a
H4AB H -0.0512 0.2529 0.0581 0.056 Uiso 1 4 calc R . . a
N5A N -0.1635(6) 0.4509(4) -0.0674(3) 0.061(3) Uani 1 4 d . . . a
H5AA H -0.1738 0.4398 -0.1075 0.073 Uiso 1 4 calc R . . a
H5AB H -0.1416 0.4187 -0.0416 0.073 Uiso 1 4 calc R . . a
N6A N -0.2148(4) 0.5647(4) -0.0866(3) 0.0408(16) Uani 1 4 d . . . a
H6AA H -0.2247 0.5526 -0.1265 0.049 Uiso 1 4 calc R . . a
H6AB H -0.2269 0.6083 -0.0732 0.049 Uiso 1 4 calc R . . a
S1A S 0.02981(11) 0.43065(13) 0.05888(9) 0.0384(5) Uani 1 4 d . . . a
S2A S -0.18185(10) 0.33117(10) 0.06990(8) 0.0278(4) Uani 1 4 d . . . a
S3A S -0.16396(17) 0.54615(12) 0.03262(10) 0.0493(6) Uani 1 4 d . . . a
O1A O -0.0497(3) 0.3993(3) 0.2008(2) 0.0283(11) Uani 1 4 d . . . a
O2A O -0.0377(3) 0.4148(3) 0.3068(2) 0.0366(13) Uani 1 4 d . . . a
O3A O -0.1855(3) 0.4698(2) 0.1930(2) 0.0207(10) Uani 1 4 d . . . a
H3AE H -0.2115 0.4330 0.1993 0.025 Uiso 1 4 calc R . . a
O4A O -0.0709(3) 0.5683(3) 0.1841(2) 0.0264(11) Uani 1 4 d . . . a
H4AC H -0.0365 0.5990 0.1876 0.040 Uiso 1 4 calc R . . a
O5A O -0.1801(3) 0.6686(3) 0.2077(2) 0.0285(11) Uani 1 4 d . . . a
O6A O -0.2086(3) 0.6107(3) 0.2980(2) 0.0281(11) Uani 1 4 d . . . a
Cd1B Cd 0.10334(3) 0.30400(3) -0.10680(2) 0.02466(11) Uani 1 4 d . . . a
C1B C 0.0728(4) 0.3192(4) -0.2546(3) 0.0204(13) Uani 1 4 d . . . a
C2B C 0.1412(4) 0.2667(3) -0.2480(3) 0.0171(13) Uani 1 4 d . . . a
H2BA H 0.1711 0.2723 -0.2857 0.021 Uiso 1 4 calc R . . a
C3B C 0.1148(4) 0.1859(4) -0.2433(3) 0.0189(13) Uani 1 4 d . . . a
H3BA H 0.0812 0.1742 -0.2816 0.023 Uiso 1 4 calc R . . a
C4B C 0.1819(4) 0.1331(4) -0.2411(3) 0.0208(13) Uani 1 4 d . . . a
C5B C -0.0962(4) 0.2686(4) -0.1064(3) 0.0249(15) Uani 1 4 d . . . a
C6B C 0.1239(4) 0.4880(4) -0.1097(3) 0.0299(16) Uani 1 4 d . . . a
C7B C 0.1913(5) 0.2347(4) 0.0432(3) 0.0348(17) Uani 1 4 d . . . a
N1B N -0.0850(4) 0.2441(4) -0.1643(3) 0.0345(15) Uani 1 4 d . . . a
H1BA H -0.1219 0.2256 -0.1883 0.041 Uiso 1 4 calc R . . a
H1BB H -0.0406 0.2464 -0.1785 0.041 Uiso 1 4 calc R . . a
N2B N -0.1652(3) 0.2642(3) -0.0863(3) 0.0294(14) Uani 1 4 d . . . a
H2BB H -0.2013 0.2455 -0.1111 0.035 Uiso 1 4 calc R . . a
H2BC H -0.1740 0.2800 -0.0483 0.035 Uiso 1 4 calc R . . a
N3B N 0.1523(5) 0.5260(4) -0.1578(3) 0.053(2) Uani 1 4 d . . . a
H3BB H 0.1258 0.5600 -0.1780 0.064 Uiso 1 4 calc R . . a
H3BC H 0.1973 0.5164 -0.1686 0.064 Uiso 1 4 calc R . . a
N4B N 0.0555(4) 0.5037(4) -0.0942(4) 0.0458(18) Uani 1 4 d . . . a
H4BA H 0.0297 0.5379 -0.1149 0.055 Uiso 1 4 calc R . . a
H4BB H 0.0363 0.4798 -0.0633 0.055 Uiso 1 4 calc R . . a
N5B N 0.1740(6) 0.2992(4) 0.0647(3) 0.067(3) Uani 1 4 d . . . a
H5BA H 0.1849 0.3103 0.1048 0.081 Uiso 1 4 calc R . . a
H5BB H 0.1515 0.3313 0.0392 0.081 Uiso 1 4 calc R . . a
N6B N 0.2261(4) 0.1861(5) 0.0837(3) 0.0492(19) Uani 1 4 d . . . a
H6BA H 0.2366 0.1980 0.1236 0.059 Uiso 1 4 calc R . . a
H6BB H 0.2381 0.1426 0.0700 0.059 Uiso 1 4 calc R . . a
S1B S -0.02619(11) 0.30897(12) -0.05586(8) 0.0359(4) Uani 1 4 d . . . a
S2B S 0.17967(10) 0.42169(10) -0.07008(8) 0.0305(4) Uani 1 4 d . . . a
S3B S 0.17543(16) 0.20665(12) -0.03538(9) 0.0460(6) Uani 1 4 d . . . a
O1B O 0.0493(3) 0.3465(3) -0.2036(2) 0.0286(11) Uani 1 4 d . . . a
O2B O 0.0443(3) 0.3314(3) -0.3107(2) 0.0263(11) Uani 1 4 d . . . a
O3B O 0.1877(3) 0.2810(2) -0.1904(2) 0.0202(10) Uani 1 4 d . . . a
H3BD H 0.2141 0.3178 -0.1958 0.024 Uiso 1 4 calc R . . a
O4B O 0.0728(3) 0.1801(3) -0.1867(2) 0.0290(11) Uani 1 4 d . . . a
H4BC H 0.0439 0.1444 -0.1905 0.044 Uiso 1 4 calc R . . a
O5B O 0.1864(3) 0.0801(3) -0.2010(2) 0.0362(12) Uani 1 4 d . . . a
O6B O 0.2306(3) 0.1449(3) -0.2822(2) 0.0325(12) Uani 1 4 d . . . a
Cd1C Cd -0.42754(3) 0.26169(3) -0.10400(2) 0.02529(11) Uani 1 4 d . . . a
C1C C -0.4570(4) 0.2885(4) -0.2485(3) 0.0216(14) Uani 1 4 d . . . a
C2C C -0.4064(4) 0.2186(3) -0.2486(3) 0.0167(13) Uani 1 4 d . . . a
H2CA H -0.4172 0.1898 -0.2885 0.020 Uiso 1 4 calc R . . a
C3C C -0.3249(4) 0.2458(3) -0.2440(3) 0.0176(13) Uani 1 4 d . . . a
H3CA H -0.3186 0.2801 -0.2800 0.021 Uiso 1 4 calc R . . a
C4C C -0.2686(4) 0.1802(4) -0.2492(3) 0.0211(14) Uani 1 4 d . . . a
C5C C -0.6145(4) 0.2492(4) -0.1064(3) 0.0302(16) Uani 1 4 d . . . a
C6C C -0.3962(4) 0.4590(4) -0.1041(3) 0.0262(14) Uani 1 4 d . . . a
C7C C -0.3476(4) 0.1847(4) 0.0418(3) 0.0222(14) Uani 1 4 d . . . a
N1C N -0.6509(4) 0.2188(4) -0.1570(3) 0.053(2) Uani 1 4 d . . . a
H1CA H -0.6854 0.2436 -0.1790 0.064 Uiso 1 4 calc R . . a
H1CB H -0.6402 0.1740 -0.1683 0.064 Uiso 1 4 calc R . . a
N2C N -0.6319(5) 0.3178(4) -0.0901(4) 0.051(2) Uani 1 4 d . . . a
H2CB H -0.6665 0.3419 -0.1126 0.062 Uiso 1 4 calc R . . a
H2CC H -0.6085 0.3386 -0.0570 0.062 Uiso 1 4 calc R . . a
N3C N -0.3906(4) 0.5294(3) -0.0838(3) 0.0324(15) Uani 1 4 d . . . a
H3CB H -0.3790 0.5641 -0.1100 0.039 Uiso 1 4 calc R . . a
H3CC H -0.3985 0.5403 -0.0444 0.039 Uiso 1 4 calc R . . a
N4C N -0.3836(5) 0.4454(4) -0.1643(3) 0.0448(19) Uani 1 4 d . . . a
H4CA H -0.3721 0.4814 -0.1893 0.054 Uiso 1 4 calc R . . a
H4CB H -0.3868 0.4005 -0.1790 0.054 Uiso 1 4 calc R . . a
N5C N -0.2967(4) 0.1559(4) 0.0832(3) 0.0404(16) Uani 1 4 d . . . a
H5CA H -0.3055 0.1522 0.1234 0.049 Uiso 1 4 calc R . . a
H5CB H -0.2543 0.1406 0.0703 0.049 Uiso 1 4 calc R . . a
N6C N -0.4118(4) 0.2077(5) 0.0627(3) 0.058(2) Uani 1 4 d . . . a
H6CA H -0.4198 0.2036 0.1031 0.069 Uiso 1 4 calc R . . a
H6CB H -0.4459 0.2268 0.0361 0.069 Uiso 1 4 calc R . . a
S1C S -0.54653(10) 0.19708(10) -0.06298(8) 0.0271(4) Uani 1 4 d . . . a
S2C S -0.42140(14) 0.39161(10) -0.05087(9) 0.0410(5) Uani 1 4 d . . . a
S3C S -0.32711(12) 0.18800(14) -0.03801(9) 0.0394(5) Uani 1 4 d . . . a
O1C O -0.4863(3) 0.3065(3) -0.1983(2) 0.0300(11) Uani 1 4 d . . . a
O2C O -0.4625(3) 0.3250(3) -0.3003(2) 0.0302(11) Uani 1 4 d . . . a
O3C O -0.4170(3) 0.1732(2) -0.1929(2) 0.0205(9) Uani 1 4 d . . . a
H3CE H -0.4558 0.1486 -0.1993 0.025 Uiso 1 4 calc R . . a
O4C O -0.3138(3) 0.2867(3) -0.1851(2) 0.0262(11) Uani 1 4 d . . . a
H4CC H -0.2815 0.3189 -0.1889 0.039 Uiso 1 4 calc R . . a
O5C O -0.2231(3) 0.1649(3) -0.2018(2) 0.0315(11) Uani 1 4 d . . . a
O6C O -0.2731(3) 0.1467(3) -0.3023(2) 0.0309(11) Uani 1 4 d . . . a
Cd1D Cd -0.55905(3) 0.48286(3) 0.114131(19) 0.02320(11) Uani 1 4 d . . . a
C1D C -0.5368(4) 0.4660(4) 0.2613(3) 0.0195(13) Uani 1 4 d . . . a
C2D C -0.5873(3) 0.5357(3) 0.2532(3) 0.0170(13) Uani 1 4 d . . . a
H2DA H -0.5807 0.5677 0.2916 0.020 Uiso 1 4 calc R . . a
C3D C -0.6689(4) 0.5080(4) 0.2437(3) 0.0203(13) Uani 1 4 d . . . a
H3DA H -0.6782 0.4748 0.2800 0.024 Uiso 1 4 calc R . . a
C4D C -0.7251(4) 0.5726(4) 0.2443(3) 0.0197(13) Uani 1 4 d . . . a
C5D C -0.3733(4) 0.5122(4) 0.1174(3) 0.0276(16) Uani 1 4 d . . . a
C6D C -0.5812(4) 0.2851(4) 0.1162(3) 0.0238(14) Uani 1 4 d . . . a
C7D C -0.6342(4) 0.5463(4) -0.0408(3) 0.0297(16) Uani 1 4 d . . . a
N1D N -0.3438(4) 0.5469(4) 0.1688(3) 0.0434(17) Uani 1 4 d . . . a
H1DA H -0.3087 0.5259 0.1932 0.052 Uiso 1 4 calc R . . a
H1DB H -0.3596 0.5907 0.1781 0.052 Uiso 1 4 calc R . . a
N2D N -0.3506(4) 0.4460(4) 0.1021(3) 0.049(2) Uani 1 4 d . . . a
H2DB H -0.3155 0.4241 0.1259 0.058 Uiso 1 4 calc R . . a
H2DC H -0.3707 0.4240 0.0681 0.058 Uiso 1 4 calc R . . a
N3D N -0.5965(4) 0.2186(3) 0.0932(3) 0.0346(15) Uani 1 4 d . . . a
H3DA H -0.6147 0.1851 0.1175 0.042 Uiso 1 4 calc R . . a
H3DB H -0.5885 0.2082 0.0537 0.042 Uiso 1 4 calc R . . a
N4D N -0.5941(4) 0.2992(3) 0.1766(3) 0.0407(17) Uani 1 4 d . . . a
H4DB H -0.6123 0.2649 0.2001 0.049 Uiso 1 4 calc R . . a
H4DC H -0.5844 0.3427 0.1928 0.049 Uiso 1 4 calc R . . a
N5D N -0.6780(4) 0.5834(4) -0.0833(3) 0.0450(18) Uani 1 4 d . . . a
H5DA H -0.6658 0.5874 -0.1226 0.054 Uiso 1 4 calc R . . a
H5DB H -0.7189 0.6037 -0.0718 0.054 Uiso 1 4 calc R . . a
N6D N -0.5721(4) 0.5159(5) -0.0595(3) 0.0471(19) Uani 1 4 d . . . a
H6DA H -0.5607 0.5204 -0.0990 0.057 Uiso 1 4 calc R . . a
H6DB H -0.5427 0.4914 -0.0322 0.057 Uiso 1 4 calc R . . a
S1D S -0.44615(10) 0.55606(10) 0.07122(7) 0.0267(4) Uani 1 4 d . . . a
S2D S -0.54333(13) 0.35083(10) 0.06674(8) 0.0358(4) Uani 1 4 d . . . a
S3D S -0.66380(11) 0.53650(14) 0.03599(9) 0.0419(5) Uani 1 4 d . . . a
O1D O -0.5052(3) 0.4428(3) 0.2124(2) 0.0303(11) Uani 1 4 d . . . a
O2D O -0.5308(3) 0.4353(3) 0.3153(2) 0.0307(12) Uani 1 4 d . . . a
O3D O -0.5746(3) 0.5769(2) 0.1963(2) 0.0195(9) Uani 1 4 d . . . a
H3DD H -0.5361 0.6020 0.2026 0.023 Uiso 1 4 calc R . . a
O4D O -0.6768(3) 0.4653(3) 0.1857(2) 0.0254(11) Uani 1 4 d . . . a
H4DC H -0.7068 0.4310 0.1902 0.038 Uiso 1 4 calc R . . a
O5D O -0.7790(3) 0.5761(3) 0.2030(2) 0.0334(12) Uani 1 4 d . . . a
O6D O -0.7125(3) 0.6188(3) 0.2908(3) 0.0430(15) Uani 1 4 d . . . a

loop_
_atom_site_aniso_label
_atom_site_aniso_U_11
_atom_site_aniso_U_22
_atom_site_aniso_U_33
_atom_site_aniso_U_23
_atom_site_aniso_U_13
_atom_site_aniso_U_12
Cd1A 0.0245(2) 0.0319(3) 0.0222(2) 0.00390(19) 0.00054(19) 0.0024(2)
C1A 0.021(3) 0.018(3) 0.019(3) 0.005(2) 0.004(3) 0.004(3)
C2A 0.016(3) 0.020(3) 0.018(3) 0.003(2) 0.002(2) 0.007(3)
C3A 0.019(3) 0.020(3) 0.016(3) -0.001(2) 0.000(2) -0.002(3)
C4A 0.022(3) 0.017(3) 0.020(3) -0.002(2) -0.001(3) -0.006(3)
C5A 0.020(3) 0.022(3) 0.031(4) -0.002(3) 0.001(3) -0.006(3)
C6A 0.037(4) 0.028(4) 0.026(4) 0.000(3) 0.000(3) -0.004(3)
C7A 0.031(4) 0.033(4) 0.030(4) 0.000(3) 0.000(3) -0.007(3)
N1A 0.023(3) 0.072(5) 0.036(3) -0.012(3) 0.001(3) -0.008(3)
N2A 0.024(3) 0.050(4) 0.032(3) -0.006(3) 0.002(3) -0.007(3)
N3A 0.047(4) 0.041(4) 0.041(4) 0.014(3) 0.004(3) 0.002(3)
N4A 0.062(5) 0.047(4) 0.033(3) 0.009(3) 0.014(3) 0.019(4)
N5A 0.109(8) 0.042(4) 0.031(4) -0.006(3) -0.007(4) 0.017(5)
N6A 0.050(4) 0.044(4) 0.027(3) -0.003(3) -0.004(3) 0.016(4)
S1A 0.0241(9) 0.0628(13) 0.0287(9) -0.0162(9) 0.0041(7) -0.0128(10)
S2A 0.0286(9) 0.0288(9) 0.0256(8) -0.0008(7) -0.0002(7) -0.0004(8)
S3A 0.0864(18) 0.0306(10) 0.0280(10) -0.0043(8) -0.0156(11) 0.0180(12)
O1A 0.028(3) 0.035(3) 0.022(2) 0.0003(19) 0.001(2) 0.013(2)
O2A 0.041(3) 0.038(3) 0.029(3) -0.003(2) -0.007(2) 0.019(3)
O3A 0.018(2) 0.017(2) 0.027(2) 0.0001(18) -0.0003(19) -0.006(2)
O4A 0.022(2) 0.029(2) 0.029(2) -0.003(2) 0.011(2) -0.011(2)
O5A 0.036(3) 0.022(2) 0.028(2) 0.0086(19) 0.006(2) 0.008(2)
O6A 0.030(3) 0.026(2) 0.029(2) 0.004(2) 0.011(2) 0.010(2)
Cd1B 0.0226(2) 0.0305(2) 0.0207(2) 0.00241(19) 0.00080(18) 0.0024(2)
C1B 0.016(3) 0.020(3) 0.025(3) 0.000(3) -0.001(3) -0.001(3)
C2B 0.020(3) 0.015(3) 0.015(3) 0.001(2) -0.001(2) -0.001(3)
C3B 0.019(3) 0.021(3) 0.017(3) 0.000(2) 0.004(3) -0.001(3)
C4B 0.022(3) 0.018(3) 0.022(3) -0.001(2) 0.001(3) 0.003(3)
C5B 0.025(4) 0.024(3) 0.026(3) 0.000(3) 0.002(3) -0.002(3)
C6B 0.028(4) 0.036(4) 0.025(3) -0.004(3) -0.002(3) -0.001(3)
C7B 0.036(4) 0.041(4) 0.028(4) 0.001(3) 0.004(3) 0.006(4)
N1B 0.026(3) 0.052(4) 0.025(3) -0.015(3) 0.000(3) -0.006(3)
N2B 0.018(3) 0.037(4) 0.033(3) -0.006(3) 0.003(3) -0.006(3)
N3B 0.063(5) 0.048(4) 0.050(4) 0.025(3) 0.023(4) 0.017(4)
N4B 0.037(4) 0.043(4) 0.058(4) 0.022(4) 0.011(3) 0.009(3)
N5B 0.127(8) 0.042(4) 0.030(3) -0.007(3) -0.016(4) 0.026(5)
N6B 0.056(5) 0.060(5) 0.031(3) 0.008(3) -0.008(3) 0.018(4)
S1B 0.0244(9) 0.0584(12) 0.0254(8) -0.0115(8) 0.0048(7) -0.0103(9)
S2B 0.0311(9) 0.0280(9) 0.0314(9) 0.0000(7) -0.0038(7) 0.0014(8)
S3B 0.0770(16) 0.0336(10) 0.0247(9) -0.0049(8) -0.0137(10) 0.0249(12)
O1B 0.032(3) 0.037(3) 0.017(2) -0.0025(19) 0.005(2) 0.019(2)
O2B 0.025(2) 0.034(3) 0.019(2) 0.0017(19) -0.003(2) 0.006(2)
O3B 0.019(2) 0.017(2) 0.024(2) 0.0011(17) -0.0006(19) -0.008(2)
O4B 0.028(3) 0.025(2) 0.037(3) -0.006(2) 0.021(2) -0.010(2)
O5B 0.040(3) 0.030(3) 0.038(3) 0.011(2) 0.001(2) 0.002(2)
O6B 0.034(3) 0.028(3) 0.037(3) 0.006(2) 0.019(2) 0.015(2)
Cd1C 0.0309(3) 0.0238(2) 0.0208(2) 0.00192(19) -0.00144(19) 0.0028(2)
C1C 0.019(3) 0.018(3) 0.027(3) 0.003(3) -0.002(3) -0.005(3)
C2C 0.022(3) 0.015(3) 0.013(3) 0.000(2) -0.001(2) -0.001(3)
C3C 0.020(3) 0.016(3) 0.017(3) -0.002(2) 0.002(2) -0.002(3)
C4C 0.016(3) 0.026(3) 0.021(3) 0.003(3) 0.001(3) -0.003(3)
C5C 0.021(3) 0.035(4) 0.034(4) -0.005(3) 0.002(3) 0.000(3)
C6C 0.023(3) 0.028(3) 0.028(3) -0.001(3) 0.004(3) -0.002(3)
C7C 0.021(3) 0.027(3) 0.019(3) 0.004(2) 0.002(3) -0.002(3)
N1C 0.054(5) 0.060(5) 0.042(4) -0.012(3) -0.026(4) 0.019(4)
N2C 0.051(5) 0.041(4) 0.060(4) -0.001(4) -0.016(4) 0.012(4)
N3C 0.044(4) 0.019(3) 0.035(3) -0.005(2) 0.008(3) -0.004(3)
N4C 0.080(6) 0.027(3) 0.030(3) -0.001(3) 0.026(4) -0.013(4)
N5C 0.046(4) 0.045(4) 0.029(3) 0.004(3) -0.002(3) 0.017(4)
N6C 0.044(4) 0.099(7) 0.032(4) 0.015(4) 0.013(3) 0.027(5)
S1C 0.0273(9) 0.0294(9) 0.0244(8) 0.0048(7) 0.0006(7) 0.0013(8)
S2C 0.0739(15) 0.0241(8) 0.0264(8) -0.0018(7) 0.0130(9) -0.0088(10)
S3C 0.0313(10) 0.0652(14) 0.0225(9) 0.0118(9) 0.0072(8) 0.0212(10)
O1C 0.036(3) 0.036(3) 0.018(2) 0.000(2) 0.003(2) 0.016(2)
O2C 0.038(3) 0.030(3) 0.023(2) 0.008(2) 0.005(2) 0.009(2)
O3C 0.021(2) 0.016(2) 0.025(2) 0.0066(18) 0.0009(19) -0.004(2)
O4C 0.023(2) 0.025(2) 0.031(3) -0.0092(19) 0.003(2) -0.007(2)
O5C 0.026(3) 0.032(3) 0.034(3) 0.001(2) -0.008(2) 0.005(2)
O6C 0.029(3) 0.033(3) 0.030(2) -0.010(2) -0.003(2) 0.013(2)
Cd1D 0.0270(2) 0.0234(2) 0.0189(2) -0.00007(18) -0.00017(18) 0.0036(2)
C1D 0.017(3) 0.023(3) 0.018(3) 0.000(3) 0.003(3) 0.003(3)
C2D 0.016(3) 0.020(3) 0.016(3) -0.001(2) 0.001(2) 0.004(3)
C3D 0.022(3) 0.020(3) 0.020(3) 0.001(2) 0.003(3) -0.002(3)
C4D 0.016(3) 0.024(3) 0.019(3) -0.001(2) 0.003(2) 0.005(3)
C5D 0.017(3) 0.040(4) 0.026(3) 0.005(3) 0.002(3) -0.001(3)
C6D 0.023(3) 0.023(3) 0.026(3) 0.001(3) 0.004(3) 0.001(3)
C7D 0.032(4) 0.031(4) 0.026(3) 0.004(3) -0.004(3) 0.002(3)
N1D 0.045(4) 0.042(4) 0.039(4) -0.009(3) -0.023(3) 0.002(3)
N2D 0.045(4) 0.057(5) 0.040(4) -0.010(3) -0.018(3) 0.016(4)
N3D 0.051(4) 0.024(3) 0.029(3) 0.002(2) 0.008(3) -0.009(3)
N4D 0.067(5) 0.026(3) 0.031(3) -0.003(3) 0.019(3) -0.007(3)
N5D 0.062(5) 0.046(4) 0.027(3) 0.005(3) 0.004(3) 0.027(4)
N6D 0.033(3) 0.084(6) 0.025(3) 0.006(3) 0.008(3) 0.015(4)
S1D 0.0268(8) 0.0307(9) 0.0226(7) 0.0024(7) 0.0005(7) 0.0018(8)
S2D 0.0616(13) 0.0217(8) 0.0260(8) -0.0004(7) 0.0166(9) -0.0056(9)
S3D 0.0258(9) 0.0748(15) 0.0258(9) 0.0146(9) 0.0066(8) 0.0175(11)
O1D 0.036(3) 0.034(3) 0.021(2) -0.001(2) 0.002(2) 0.019(2)
O2D 0.040(3) 0.030(3) 0.022(2) 0.005(2) 0.002(2) 0.011(2)
O3D 0.016(2) 0.022(2) 0.021(2) 0.0001(18) 0.0036(18) -0.004(2)
O4D 0.031(3) 0.021(2) 0.025(2) -0.0072(18) 0.006(2) -0.011(2)
O5D 0.027(3) 0.034(3) 0.037(3) -0.003(2) -0.013(2) 0.003(2)
O6D 0.033(3) 0.051(3) 0.042(3) -0.029(3) -0.011(3) 0.025(3)

loop_
_geom_bond_atom_site_label_1
_geom_bond_atom_site_label_2
_geom_bond_distance
_geom_bond_site_symmetry_2
_geom_bond_publ_flag
Cd1A O1A 2.275(4) . ?
Cd1A O3A 2.479(5) . ?
Cd1A O4A 2.741(5) . ?
Cd1A S3A 2.541(2) . ?
Cd1A S1A 2.5761(19) . ?
Cd1A S2A 2.6063(18) . ?
C1A O2A 1.247(8) . ?
C1A O1A 1.253(8) . ?
C1A C2A 1.525(9) . ?
C2A O3A 1.436(8) . ?
C2A C3A 1.530(9) . ?
C3A O4A 1.414(8) . ?
C3A C4A 1.545(9) . ?
C4A O5A 1.235(8) . ?
C4A O6A 1.259(8) . ?
C5A N2A 1.310(10) . ?
C5A N1A 1.310(9) . ?
C5A S1A 1.726(7) . ?
C6A N4A 1.308(11) . ?
C6A N3A 1.322(10) . ?
C6A S2A 1.736(8) . ?
C7A N5A 1.301(10) . ?
C7A N6A 1.321(10) . ?
C7A S3A 1.716(7) . ?
Cd1B O1B 2.289(4) . ?
Cd1B O3B 2.403(5) . ?
Cd1B O4B 2.797(5) . ?
Cd1B S3B 2.566(2) . ?
Cd1B S2B 2.5890(19) . ?
Cd1B S1B 2.5966(19) . ?
C1B O2B 1.254(8) . ?
C1B O1B 1.259(8) . ?
C1B C2B 1.534(9) . ?
C2B O3B 1.423(7) . ?
C2B C3B 1.525(9) . ?
C3B O4B 1.438(8) . ?
C3B C4B 1.517(9) . ?
C4B O5B 1.259(8) . ?
C4B O6B 1.273(8) . ?
C5B N1B 1.305(9) . ?
C5B N2B 1.324(9) . ?
C5B S1B 1.724(7) . ?
C6B N4B 1.306(11) . ?
C6B N3B 1.334(10) . ?
C6B S2B 1.716(8) . ?
C7B N5B 1.282(10) . ?
C7B N6B 1.330(10) . ?
C7B S3B 1.707(7) . ?
Cd1C O1C 2.291(4) . ?
Cd1C O3C 2.447(4) . ?
Cd1C O4C 2.752(5) . ?
Cd1C S3C 2.536(2) . ?
Cd1C S2C 2.5721(18) . ?
Cd1C S1C 2.6016(18) . ?
C1C O1C 1.237(8) . ?
C1C O2C 1.254(8) . ?
C1C C2C 1.541(9) . ?
C2C O3C 1.434(7) . ?
C2C C3C 1.521(9) . ?
C3C O4C 1.424(7) . ?
C3C C4C 1.550(9) . ?
C4C O6C 1.250(8) . ?
C4C O5C 1.255(8) . ?
C5C N1C 1.309(10) . ?
C5C N2C 1.317(10) . ?
C5C S1C 1.725(8) . ?
C6C N4C 1.304(9) . ?
C6C N3C 1.331(9) . ?
C6C S2C 1.715(7) . ?
C7C N5C 1.305(9) . ?
C7C N6C 1.313(10) . ?
C7C S3C 1.718(6) . ?
Cd1D O1D 2.298(4) . ?
Cd1D O3D 2.423(4) . ?
Cd1D O4D 2.664(5) . ?
Cd1D S3D 2.561(2) . ?
Cd1D S2D 2.5822(18) . ?
Cd1D S1D 2.6018(18) . ?
C1D O2D 1.244(8) . ?
C1D O1D 1.263(8) . ?
C1D C2D 1.537(9) . ?
C2D O3D 1.421(7) . ?
C2D C3D 1.529(9) . ?
C3D O4D 1.423(8) . ?
C3D C4D 1.527(9) . ?
C4D O5D 1.238(8) . ?
C4D O6D 1.275(8) . ?
C5D N2D 1.298(10) . ?
C5D N1D 1.308(9) . ?
C5D S1D 1.739(7) . ?
C6D N3D 1.305(9) . ?
C6D N4D 1.312(9) . ?
C6D S2D 1.727(7) . ?
C7D N5D 1.311(10) . ?
C7D N6D 1.312(10) . ?
C7D S3D 1.718(7) . ?
